data_4035858
loop_
_publ_author_name
'Bookser, Brett C.'
'Weinhouse, Michael I.'
'Burns, Aaron C.'
'Valiere, Andrew N.'
'Valdez, Lino J.'
'Stanczak, Pawel'
'Na, Jim'
'Rheingold, Arnold L.'
'Moore, Curtis E.'
'Dyck, Brian'

_publ_section_title
;
 Solvent-Controlled, Site-Selective N-Alkylation Reactions of Azolo-Fused
 Ring Heterocycles at N1-, N2-, and N3-Positions, Including Pyrazolo[3,4-
 d]pyrimidines, Purines, [1,2,3]Triazolo[4,5]pyridines, and Related
 Deaza-Compounds.
;
_journal_issue 12
_journal_name_full 'The Journal of organic chemistry'
_journal_page_first 6334
_journal_page_last 6353
_journal_paper_doi 10.1021/acs.joc.8b00540
_journal_volume 83
_journal_year 2018
_chemical_absolute_configuration ad
_chemical_formula_moiety 'C14 H28 N8 Na2 O8, 2(C7 H8 N4 O), 2(I)'
_chemical_formula_sum 'C28 H44 I2 N16 Na2 O10'
_chemical_formula_weight 1064.57
_space_group_crystal_system orthorhombic
_space_group_IT_number 43
_space_group_name_Hall 'F 2 -2d'
_space_group_name_H-M_alt 'F d d 2'
_atom_sites_solution_hydrogens mixed
_atom_sites_solution_primary direct
_atom_sites_solution_secondary dual
_audit_creation_date 2017-10-09
_audit_creation_method
;
Olex2 1.2-beta
(compiled 2017.08.10 svn.r3458 for OlexSys, GUI svn.r5381)
;
_cell_angle_alpha 90
_cell_angle_beta 90
_cell_angle_gamma 90
_cell_formula_units_Z 8
_cell_length_a 27.7776(14)
_cell_length_b 44.788(3)
_cell_length_c 6.8825(4)
_cell_measurement_reflns_used 3374
_cell_measurement_temperature 100
_cell_measurement_theta_max 22.291
_cell_measurement_theta_min 2.337
_cell_volume 8562.5(9)
_computing_cell_refinement 'SAINT v8.34A (Bruker, 2013)'
_computing_data_collection 'APEX3 v2016.1-0 (Bruker, 2016)'
_computing_data_reduction 'SAINT v8.34A (Bruker, 2013)'
_computing_molecular_graphics 'Olex2 (Dolomanov et al., 2009)'
_computing_publication_material 'Olex2 (Dolomanov et al., 2009)'
_computing_structure_refinement 'ShelXL (Sheldrick, 2015)'
_computing_structure_solution 'ShelXT (Sheldrick, 2015)'
_diffrn_ambient_temperature 100.0
_diffrn_detector 'Bruker APEX-II CCD'
_diffrn_detector_area_resol_mean 8.258
_diffrn_detector_type 'CCD Area Detector'
_diffrn_measured_fraction_theta_full 1.000
_diffrn_measured_fraction_theta_max 0.998
_diffrn_measurement_device 'Kappa Four-Circle Diffractometer'
_diffrn_measurement_device_type 'Bruker APEX II Ultra'
_diffrn_measurement_method '\w and \f scans'
_diffrn_radiation_monochromator 'Double Bounce Multilayer Mirrors'
_diffrn_radiation_probe x-ray
_diffrn_radiation_type MoK\a
_diffrn_radiation_wavelength 0.71073
_diffrn_reflns_av_R_equivalents 0.0642
_diffrn_reflns_av_unetI/netI 0.0687
_diffrn_reflns_Laue_measured_fraction_full 1.000
_diffrn_reflns_Laue_measured_fraction_max 0.998
_diffrn_reflns_limit_h_max 33
_diffrn_reflns_limit_h_min -33
_diffrn_reflns_limit_k_max 54
_diffrn_reflns_limit_k_min -41
_diffrn_reflns_limit_l_max 8
_diffrn_reflns_limit_l_min -8
_diffrn_reflns_number 16912
_diffrn_reflns_point_group_measured_fraction_full 0.997
_diffrn_reflns_point_group_measured_fraction_max 0.992
_diffrn_reflns_theta_full 25.000
_diffrn_reflns_theta_max 25.420
_diffrn_reflns_theta_min 1.725
_diffrn_source 'Micro Focus Rotating Anode'
_diffrn_source_type 'Bruker TXS'
_diffrn_standards_number 0
_exptl_absorpt_coefficient_mu 1.558
_exptl_absorpt_correction_T_max 0.0916
_exptl_absorpt_correction_T_min 0.0667
_exptl_absorpt_correction_type multi-scan
_exptl_absorpt_process_details
'SADABS-2014/4 (Bruker,2014/4) was used for absorption correction. wR2(int) was 0.0652 before and 0.0579 after correction. The Ratio of minimum to maximum transmission is 0.7282. The \l/2 correction factor is 0.00150.'
_exptl_crystal_colour Orange
_exptl_crystal_colour_primary orange
_exptl_crystal_density_diffrn 1.652
_exptl_crystal_description Plank
_exptl_crystal_F_000 4256
_exptl_crystal_size_max 0.053
_exptl_crystal_size_mid 0.021
_exptl_crystal_size_min 0.005
_refine_diff_density_max 0.373
_refine_diff_density_min -0.340
_refine_diff_density_rms 0.085
_refine_ls_abs_structure_details
;
 Flack x determined using 1141 quotients [(I+)-(I-)]/[(I+)+(I-)]
 (Parsons, Flack and Wagner, Acta Cryst. B69 (2013) 249-259).
;
_refine_ls_abs_structure_Flack 0.028(19)
_refine_ls_extinction_method none
_refine_ls_goodness_of_fit_ref 1.001
_refine_ls_hydrogen_treatment mixed
_refine_ls_matrix_type full
_refine_ls_number_parameters 285
_refine_ls_number_reflns 3922
_refine_ls_number_restraints 11
_refine_ls_restrained_S_all 1.001
_refine_ls_R_factor_all 0.0575
_refine_ls_R_factor_gt 0.0370
_refine_ls_shift/su_max 0.000
_refine_ls_shift/su_mean 0.000
_refine_ls_structure_factor_coef Fsqd
_refine_ls_weighting_details 'w=1/[\s^2^(Fo^2^)+(0.0201P)^2^] where P=(Fo^2^+2Fc^2^)/3'
_refine_ls_weighting_scheme calc
_refine_ls_wR_factor_gt 0.0556
_refine_ls_wR_factor_ref 0.0611
_reflns_Friedel_coverage 0.825
_reflns_Friedel_fraction_full 0.993
_reflns_Friedel_fraction_max 0.986
_reflns_number_gt 3145
_reflns_number_total 3922
_reflns_threshold_expression 'I > 2\s(I)'
_cod_data_source_file jo8b00540_si_010.cif
_cod_data_source_block Dart113
_cod_depositor_comments
;
The following automatic conversions were performed:

data item '_diffrn_radiation_probe' value 'X-ray' was changed to
'x-ray' in accordance with the
/home/data/users/saulius/crontab/automatic-downloads/current/ACS/lib/dictionaries/cif_core.dic
dictionary named 'cif_core.dic' version 2.4.2 last updated on
2011-04-26.

data item '_exptl_crystal_colour_primary' value 'Orange' was changed
to 'orange' in accordance with the
/home/data/users/saulius/crontab/automatic-downloads/current/ACS/lib/dictionaries/cif_core.dic
dictionary named 'cif_core.dic' version 2.4.2 last updated on
2011-04-26.

Automatic conversion script
Id: cif_fix_values 6909 2019-04-08 15:41:33Z antanas 
;
_cod_original_cell_volume 8562.6(8)
_cod_database_code 4035858
_shelx_shelxl_version_number 2017/1
_shelx_space_group_comment
;
The symmetry employed for this shelxl refinement is uniquely defined
by the following loop, which should always be used as a source of
symmetry information in preference to the above space-group names.
They are only intended as comments.
;
_shelx_estimated_absorpt_t_max 0.992
_shelx_estimated_absorpt_t_min 0.922
_olex2_refinement_description
;
1. Fixed Uiso
 At 1.2 times of:
  All C(H) groups
 At 1.5 times of:
  All C(H,H,H) groups, All O(H) groups, All O(H,H) groups
2. Restrained distances
 O2S-H2S = O1S-H1S
 0.95 with sigma of 0.02
 H2S-H2S_$1
 1.45 with sigma of 0.02
 H1S_$1-H1S
 1.45 with sigma of 0.02
 O3S-H3SA = O3S-H3SB
 0.95 with sigma of 0.02
 H3SB-H3SA
 1.45 with sigma of 0.02
 H4SA-H4SB
 1.45 with sigma of 0.02
 O4S-H4SA = O4S-H4SB
 0.95 with sigma of 0.02
3.a Aromatic/amide H refined with riding coordinates:
 C3(H3), C6(H6), C3B(H3B), C6B(H6B)
3.b Idealised Me refined as rotating group:
 C8(H8A,H8B,H8C), C9(H9A,H9B,H9C), C8B(H8BA,H8BB,H8BC), C9B(H9BA,H9BB,H9BC)
;
_olex2_submission_special_instructions 'No special instructions were received'

loop_
_space_group_symop_operation_xyz
'x, y, z'
'-x, -y, z'
'x+1/4, -y+1/4, z+1/4'
'-x+1/4, y+1/4, z+1/4'
'x, y+1/2, z+1/2'
'-x, -y+1/2, z+1/2'
'x+1/4, -y+3/4, z+3/4'
'-x+1/4, y+3/4, z+3/4'
'x+1/2, y, z+1/2'
'-x+1/2, -y, z+1/2'
'x+3/4, -y+1/4, z+3/4'
'-x+3/4, y+1/4, z+3/4'
'x+1/2, y+1/2, z'
'-x+1/2, -y+1/2, z'
'x+3/4, -y+3/4, z+1/4'
'-x+3/4, y+3/4, z+1/4'

loop_
_atom_site_label
_atom_site_type_symbol
_atom_site_fract_x
_atom_site_fract_y
_atom_site_fract_z
_atom_site_U_iso_or_equiv
_atom_site_adp_type
_atom_site_occupancy
_atom_site_site_symmetry_order
_atom_site_calc_flag
_atom_site_refinement_flags_posn
_atom_site_refinement_flags_adp
_atom_site_refinement_flags_occupancy
Na1 Na 0.45635(8) 0.47515(5) 0.3565(5) 0.0258(7) Uani 1 1 d . . .
O1 O 0.68590(15) 0.40554(10) 0.3073(7) 0.0270(12) Uani 1 1 d . . .
O1S O 0.500000 0.500000 0.5959(10) 0.0220(17) Uani 1 2 d DS T P
H1S H 0.4818(18) 0.5113(11) 0.680(6) 0.033 Uiso 1 1 d DR . .
O2S O 0.500000 0.500000 0.1074(11) 0.0206(16) Uani 1 2 d DS T P
H2S H 0.486(2) 0.5136(8) 0.025(6) 0.031 Uiso 1 1 d DR . .
O3S O 0.40899(16) 0.45786(11) 0.0835(9) 0.0385(16) Uani 1 1 d D . .
H3SA H 0.3799(15) 0.4478(12) 0.104(12) 0.058 Uiso 1 1 d DR . .
H3SB H 0.398(2) 0.4757(10) 0.027(11) 0.058 Uiso 1 1 d DR . .
O4S O 0.42263(15) 0.44667(12) 0.6184(10) 0.0376(13) Uani 1 1 d D . .
H4SA H 0.3934(15) 0.4441(17) 0.555(9) 0.056 Uiso 1 1 d DR . .
H4SB H 0.414(2) 0.4584(16) 0.723(8) 0.056 Uiso 1 1 d DR . .
N1 N 0.53071(19) 0.44287(12) 0.3189(8) 0.0245(14) Uani 1 1 d . . .
N2 N 0.53149(19) 0.41357(12) 0.2706(8) 0.0224(14) Uani 1 1 d . . .
N5 N 0.67486(16) 0.45586(11) 0.3648(10) 0.0222(13) Uani 1 1 d . . .
N7 N 0.59484(17) 0.47780(10) 0.3765(10) 0.0224(12) Uani 1 1 d . . .
C3 C 0.5758(2) 0.40187(16) 0.2571(10) 0.0235(17) Uani 1 1 d . . .
H3 H 0.583736 0.381832 0.225227 0.028 Uiso 1 1 calc R . .
C3A C 0.6074(2) 0.42464(15) 0.2987(10) 0.0214(17) Uani 1 1 d . . .
C4 C 0.6573(2) 0.42947(15) 0.3229(10) 0.0230(17) Uani 1 1 d . . .
C6 C 0.6421(2) 0.47856(14) 0.3865(13) 0.0252(15) Uani 1 1 d . . .
H6 H 0.655517 0.497644 0.412596 0.030 Uiso 1 1 calc R . .
C7A C 0.5777(2) 0.44989(15) 0.3336(10) 0.0227(17) Uani 1 1 d . . .
C8 C 0.4856(2) 0.39816(15) 0.2376(11) 0.0310(19) Uani 1 1 d . . .
H8A H 0.467606 0.397130 0.359760 0.046 Uiso 1 1 calc GR . .
H8B H 0.491910 0.377903 0.190087 0.046 Uiso 1 1 calc GR . .
H8C H 0.466777 0.409150 0.140816 0.046 Uiso 1 1 calc GR . .
C9 C 0.7359(2) 0.40944(15) 0.3654(14) 0.0347(19) Uani 1 1 d . . .
H9A H 0.752934 0.421025 0.266121 0.052 Uiso 1 1 calc GR . .
H9B H 0.751181 0.389841 0.379405 0.052 Uiso 1 1 calc GR . .
H9C H 0.737180 0.420074 0.489695 0.052 Uiso 1 1 calc GR . .
O1B O 0.35578(17) 0.61077(11) 0.7329(7) 0.0340(13) Uani 1 1 d . . .
N1B N 0.37731(18) 0.51135(13) 0.8891(12) 0.0321(14) Uani 1 1 d . . .
N2B N 0.32954(17) 0.51919(14) 0.8809(11) 0.0330(15) Uani 1 1 d . . .
N5B N 0.4334(2) 0.59274(13) 0.7591(8) 0.0277(15) Uani 1 1 d . . .
N7B N 0.44847(18) 0.54119(13) 0.8428(9) 0.0265(15) Uani 1 1 d . . .
C3AB C 0.3665(2) 0.56077(16) 0.8185(10) 0.0256(18) Uani 1 1 d . . .
C3B C 0.3214(2) 0.54738(17) 0.8393(11) 0.031(2) Uani 1 1 d . . .
H3B H 0.290938 0.556782 0.826072 0.038 Uiso 1 1 calc R . .
C4B C 0.3863(3) 0.58833(17) 0.7701(11) 0.0317(19) Uani 1 1 d . . .
C6B C 0.4612(2) 0.56846(17) 0.7963(10) 0.0291(18) Uani 1 1 d . . .
H6B H 0.494926 0.571730 0.787179 0.035 Uiso 1 1 calc R . .
C7AB C 0.3992(2) 0.53712(16) 0.8521(11) 0.0263(18) Uani 1 1 d . . .
C8B C 0.2938(2) 0.49559(18) 0.9107(14) 0.048(2) Uani 1 1 d . . .
H8BA H 0.297478 0.480319 0.809807 0.072 Uiso 1 1 calc GR . .
H8BB H 0.261356 0.504155 0.903360 0.072 Uiso 1 1 calc GR . .
H8BC H 0.298552 0.486506 1.038777 0.072 Uiso 1 1 calc GR . .
C9B C 0.3765(3) 0.63913(16) 0.6723(14) 0.043(2) Uani 1 1 d . . .
H9BA H 0.398023 0.635843 0.561560 0.064 Uiso 1 1 calc GR . .
H9BB H 0.394736 0.647807 0.780259 0.064 Uiso 1 1 calc GR . .
H9BC H 0.350636 0.652821 0.634237 0.064 Uiso 1 1 calc GR . .
I1 I 0.31223(2) 0.43405(2) 0.38593(12) 0.03128(14) Uani 1 1 d . . .

loop_
_atom_site_aniso_label
_atom_site_aniso_U_11
_atom_site_aniso_U_22
_atom_site_aniso_U_33
_atom_site_aniso_U_23
_atom_site_aniso_U_13
_atom_site_aniso_U_12
Na1 0.0250(13) 0.0201(14) 0.0323(19) 0.0007(14) 0.0008(14) 0.0004(11)
O1 0.026(2) 0.024(3) 0.031(3) 0.000(2) 0.005(2) 0.009(2)
O1S 0.027(4) 0.022(4) 0.017(5) 0.000 0.000 0.010(3)
O2S 0.024(3) 0.015(4) 0.023(5) 0.000 0.000 0.004(3)
O3S 0.024(2) 0.022(3) 0.070(5) -0.007(3) -0.004(3) -0.004(2)
O4S 0.033(3) 0.049(3) 0.031(4) -0.006(3) 0.003(3) -0.007(2)
N1 0.030(3) 0.015(3) 0.028(4) 0.000(3) 0.005(3) -0.001(3)
N2 0.027(3) 0.017(3) 0.023(4) 0.000(3) -0.002(3) 0.002(3)
N5 0.021(3) 0.020(3) 0.025(4) 0.000(3) 0.004(3) 0.003(2)
N7 0.026(3) 0.014(3) 0.027(3) 0.002(3) 0.003(4) -0.001(2)
C3 0.025(4) 0.019(4) 0.026(4) 0.007(3) 0.000(3) 0.005(3)
C3A 0.025(4) 0.020(4) 0.019(4) 0.001(3) 0.004(3) 0.003(3)
C4 0.026(4) 0.024(4) 0.019(4) -0.003(3) 0.000(3) 0.002(3)
C6 0.034(4) 0.019(4) 0.023(4) 0.001(4) 0.001(5) -0.004(3)
C7A 0.025(4) 0.024(4) 0.019(4) 0.002(3) -0.002(3) -0.005(3)
C8 0.029(4) 0.020(4) 0.044(5) 0.004(4) -0.001(4) -0.010(3)
C9 0.021(4) 0.032(4) 0.051(6) -0.006(5) 0.001(5) 0.006(3)
O1B 0.035(3) 0.032(3) 0.035(3) -0.004(3) -0.002(2) 0.014(3)
N1B 0.026(3) 0.040(4) 0.030(4) 0.010(4) -0.003(4) 0.002(3)
N2B 0.020(3) 0.051(4) 0.027(4) 0.011(4) 0.000(4) -0.001(3)
N5B 0.031(4) 0.027(4) 0.025(4) -0.006(3) -0.004(3) 0.010(3)
N7B 0.026(3) 0.028(4) 0.026(4) -0.002(3) -0.001(3) 0.007(3)
C3AB 0.025(4) 0.029(4) 0.023(4) -0.004(3) -0.001(3) 0.008(3)
C3B 0.028(4) 0.043(5) 0.022(5) 0.009(4) 0.001(3) 0.015(4)
C4B 0.039(5) 0.036(5) 0.021(5) -0.004(4) -0.002(4) 0.011(4)
C6B 0.025(4) 0.034(5) 0.027(4) -0.005(4) -0.002(3) 0.006(4)
C7AB 0.022(4) 0.039(5) 0.018(5) 0.001(4) 0.003(3) 0.008(3)
C8B 0.032(4) 0.065(6) 0.047(6) 0.021(5) 0.001(5) -0.006(4)
C9B 0.046(4) 0.032(5) 0.051(7) 0.000(5) -0.003(4) 0.015(4)
I1 0.0260(2) 0.0211(2) 0.0468(3) 0.0029(3) -0.0026(3) -0.0015(2)

loop_
_atom_type_symbol
_atom_type_description
_atom_type_scat_dispersion_real
_atom_type_scat_dispersion_imag
_atom_type_scat_source
C C 0.0033 0.0016 'International Tables Vol C Tables 4.2.6.8 and 6.1.1.4'
H H 0.0000 0.0000 'International Tables Vol C Tables 4.2.6.8 and 6.1.1.4'
I I -0.4742 1.8119 'International Tables Vol C Tables 4.2.6.8 and 6.1.1.4'
N N 0.0061 0.0033 'International Tables Vol C Tables 4.2.6.8 and 6.1.1.4'
Na Na 0.0362 0.0249 'International Tables Vol C Tables 4.2.6.8 and 6.1.1.4'
O O 0.0106 0.0060 'International Tables Vol C Tables 4.2.6.8 and 6.1.1.4'

loop_
_geom_angle_atom_site_label_1
_geom_angle_atom_site_label_2
_geom_angle_atom_site_label_3
_geom_angle
_geom_angle_site_symmetry_1
_geom_angle_site_symmetry_3
Na1 Na1 H4SA 148.3(10) 2_665 .
O1S Na1 Na1 45.03(14) . 2_665
O1S Na1 O2S 91.19(18) . .
O1S Na1 O3S 170.03(19) . .
O1S Na1 O4S 85.7(2) . .
O1S Na1 H4SA 103.4(9) . .
O1S Na1 N1 85.44(16) . .
O1S Na1 N7 81.77(16) . 2_665
O2S Na1 Na1 46.16(15) . 2_665
O2S Na1 O3S 82.4(2) . .
O2S Na1 O4S 172.04(17) . .
O2S Na1 H4SA 165.0(9) . .
O2S Na1 N1 77.16(14) . .
O2S Na1 N7 86.35(16) . 2_665
O3S Na1 Na1 128.07(15) . 2_665
O3S Na1 H4SA 82.7(9) . .
O3S Na1 N1 100.4(2) . .
O3S Na1 N7 90.2(2) . 2_665
O4S Na1 Na1 130.34(15) . 2_665
O4S Na1 O3S 101.6(2) . .
O4S Na1 H4SA 20.7(9) . .
O4S Na1 N1 95.26(18) . .
O4S Na1 N7 100.5(2) . 2_665
N1 Na1 Na1 77.60(15) . 2_665
N1 Na1 H4SA 107.1(15) . .
N1 Na1 N7 158.88(19) . 2_665
N7 Na1 Na1 81.47(14) 2_665 2_665
N7 Na1 H4SA 92.2(15) 2_665 .
C4 O1 C9 116.6(5) . .
Na1 O1S Na1 89.9(3) 2_665 .
Na1 O1S H1S 115(4) 2_665 2_665
Na1 O1S H1S 118(4) . 2_665
Na1 O1S H1S 118(4) 2_665 .
Na1 O1S H1S 115(4) . .
H1S O1S H1S 102(4) . 2_665
Na1 O2S Na1 87.7(3) 2_665 .
Na1 O2S H2S 111(3) 2_665 .
Na1 O2S H2S 111(3) . 2_665
Na1 O2S H2S 122(4) . .
Na1 O2S H2S 122(4) 2_665 2_665
H2S O2S H2S 104(4) . 2_665
Na1 O3S H3SA 121(5) . .
Na1 O3S H3SB 103(5) . .
H3SA O3S H3SB 100(3) . .
Na1 O4S H4SA 93(5) . .
Na1 O4S H4SB 112(6) . .
H4SA O4S H4SB 103(4) . .
N2 N1 Na1 126.2(4) . .
C7A N1 Na1 130.5(4) . .
C7A N1 N2 103.2(5) . .
N1 N2 C8 118.7(5) . .
C3 N2 N1 114.2(5) . .
C3 N2 C8 127.0(6) . .
C4 N5 C6 116.4(5) . .
C6 N7 Na1 122.6(4) . 2_665
C6 N7 C7A 112.4(5) . .
C7A N7 Na1 123.3(4) . 2_665
N2 C3 H3 126.8 . .
N2 C3 C3A 106.4(6) . .
C3A C3 H3 126.8 . .
C3 C3A C4 139.9(6) . .
C3 C3A C7A 104.7(6) . .
C4 C3A C7A 115.3(6) . .
O1 C4 C3A 116.8(6) . .
N5 C4 O1 121.2(6) . .
N5 C4 C3A 122.0(6) . .
N5 C6 H6 115.2 . .
N7 C6 N5 129.6(6) . .
N7 C6 H6 115.2 . .
N1 C7A N7 124.5(6) . .
N1 C7A C3A 111.4(6) . .
N7 C7A C3A 124.2(6) . .
N2 C8 H8A 109.5 . .
N2 C8 H8B 109.5 . .
N2 C8 H8C 109.5 . .
H8A C8 H8B 109.5 . .
H8A C8 H8C 109.5 . .
H8B C8 H8C 109.5 . .
O1 C9 H9A 109.5 . .
O1 C9 H9B 109.5 . .
O1 C9 H9C 109.5 . .
H9A C9 H9B 109.5 . .
H9A C9 H9C 109.5 . .
H9B C9 H9C 109.5 . .
C4B O1B C9B 117.4(6) . .
C7AB N1B N2B 102.2(5) . .
N1B N2B C8B 117.7(6) . .
C3B N2B N1B 114.9(6) . .
C3B N2B C8B 127.4(6) . .
C4B N5B C6B 115.6(6) . .
C6B N7B C7AB 113.7(6) . .
C3B C3AB C7AB 103.7(6) . .
C4B C3AB C3B 139.4(7) . .
C4B C3AB C7AB 116.8(6) . .
N2B C3B C3AB 106.3(6) . .
N2B C3B H3B 126.8 . .
C3AB C3B H3B 126.8 . .
O1B C4B C3AB 117.5(7) . .
N5B C4B O1B 120.1(7) . .
N5B C4B C3AB 122.4(7) . .
N5B C6B H6B 115.2 . .
N7B C6B N5B 129.6(6) . .
N7B C6B H6B 115.2 . .
N1B C7AB N7B 125.2(6) . .
N1B C7AB C3AB 112.9(6) . .
N7B C7AB C3AB 121.9(6) . .
N2B C8B H8BA 109.5 . .
N2B C8B H8BB 109.5 . .
N2B C8B H8BC 109.5 . .
H8BA C8B H8BB 109.5 . .
H8BA C8B H8BC 109.5 . .
H8BB C8B H8BC 109.5 . .
O1B C9B H9BA 109.5 . .
O1B C9B H9BB 109.5 . .
O1B C9B H9BC 109.5 . .
H9BA C9B H9BB 109.5 . .
H9BA C9B H9BC 109.5 . .
H9BB C9B H9BC 109.5 . .

loop_
_geom_bond_atom_site_label_1
_geom_bond_atom_site_label_2
_geom_bond_distance
_geom_bond_site_symmetry_2
Na1 Na1 3.292(5) 2_665
Na1 O1S 2.329(6) .
Na1 O2S 2.376(6) .
Na1 O3S 2.421(6) .
Na1 O4S 2.399(7) .
Na1 H4SA 2.62(7) .
Na1 N1 2.534(6) .
Na1 N7 2.546(5) 2_665
O1 C4 1.339(7) .
O1 C9 1.455(7) .
O1S H1S 0.92(2) .
O1S H1S 0.92(2) 2_665
O2S H2S 0.92(2) .
O2S H2S 0.92(2) 2_665
O3S H3SA 0.94(3) .
O3S H3SB 0.94(3) .
O4S H4SA 0.93(3) .
O4S H4SB 0.92(3) .
N1 N2 1.354(7) .
N1 C7A 1.347(8) .
N2 C3 1.340(8) .
N2 C8 1.466(8) .
N5 C4 1.311(8) .
N5 C6 1.373(7) .
N7 C6 1.314(7) .
N7 C7A 1.370(8) .
C3 H3 0.9500 .
C3 C3A 1.376(9) .
C3A C4 1.412(9) .
C3A C7A 1.420(9) .
C6 H6 0.9500 .
C8 H8A 0.9800 .
C8 H8B 0.9800 .
C8 H8C 0.9800 .
C9 H9A 0.9800 .
C9 H9B 0.9800 .
C9 H9C 0.9800 .
O1B C4B 1.340(8) .
O1B C9B 1.455(8) .
N1B N2B 1.374(7) .
N1B C7AB 1.329(8) .
N2B C3B 1.314(8) .
N2B C8B 1.465(8) .
N5B C4B 1.324(9) .
N5B C6B 1.358(8) .
N7B C6B 1.311(8) .
N7B C7AB 1.383(8) .
C3AB C3B 1.396(9) .
C3AB C4B 1.392(10) .
C3AB C7AB 1.413(9) .
C3B H3B 0.9500 .
C6B H6B 0.9500 .
C8B H8BA 0.9800 .
C8B H8BB 0.9800 .
C8B H8BC 0.9800 .
C9B H9BA 0.9800 .
C9B H9BB 0.9800 .
C9B H9BC 0.9800 .

loop_
_geom_hbond_atom_site_label_D
_geom_hbond_atom_site_label_H
_geom_hbond_atom_site_label_A
_geom_hbond_distance_DH
_geom_hbond_distance_HA
_geom_hbond_distance_DA
_geom_hbond_angle_DHA
_geom_hbond_site_symmetry_A
_geom_hbond_publ_flag
O1S H1S N7B 0.92(2) 1.98(3) 2.888(7) 171(6) . yes
O2S H2S N7B 0.92(2) 2.05(3) 2.961(7) 174(6) 1_554 yes
O3S H3SA I1 0.94(3) 2.77(5) 3.563(5) 143(7) . yes
O3S H3SB N1B 0.94(3) 1.94(3) 2.882(8) 175(8) 1_554 yes
O4S H4SB O3S 0.92(3) 2.49(5) 3.262(9) 142(7) 1_556 yes
